data_9001635
loop_
_publ_author_name
'Downs, R. T.'
'Hazen, R. M.'
'Finger, L. W.'

_publ_section_title
;
 The high-pressure crystal chemistry of low albite and the origin of the
 pressure dependency of Al-Si ordering
 P = 3.78 GPa
 Note: sample is from Crete
;
_journal_name_full 'American Mineralogist'
_journal_page_first 1042
_journal_page_last 1052
_journal_volume 79
_journal_year 1994
_chemical_formula_sum 'Al Na O8 Si3'
_chemical_name_mineral Albite
_space_group_IT_number 2
_symmetry_space_group_name_Hall '-P 1 (1/2*x+1/2*y,1/2*x-1/2*y,-z)'
_symmetry_space_group_name_H-M 'C -1'
_cell_angle_alpha 94.177
_cell_angle_beta 117.074
_cell_angle_gamma 88.128
_cell_length_a 7.8925
_cell_length_b 12.6400
_cell_length_c 7.0667
_cell_formula_units_Z 4
_cell_volume 626.063
_database_code_amcsd 0001687
_diffrn_ambient_pressure 3.78e+06
_exptl_crystal_density_diffrn 2.782
_cod_original_formula_sum 'Na Al Si3 O8'
_cod_database_code 9001635

loop_
_space_group_symop_operation_xyz
x,y,z
1/2+x,1/2+y,z
-x,-y,-z
1/2-x,1/2-y,-z

loop_
_atom_site_aniso_label
_atom_site_aniso_U_11
_atom_site_aniso_U_22
_atom_site_aniso_U_33
_atom_site_aniso_U_12
_atom_site_aniso_U_13
_atom_site_aniso_U_23
Na 0.01464 0.03760 0.03719 -0.00337 0.01263 -0.02262

loop_
_atom_site_label
_atom_site_fract_x
_atom_site_fract_y
_atom_site_fract_z
_atom_site_U_iso_or_equiv
Na 0.25955 0.99399 0.14623 0.03040
Al1o 0.00407 0.16572 0.20557 0.00785
Si1m -0.00300 0.82036 0.23506 0.00760
Si2o 0.68449 0.10715 0.30744 0.00722
Si2m 0.66574 0.87925 0.35548 0.00671
O(A1) 0.00934 0.12742 0.96844 0.01077
O(A2) 0.57783 0.99600 0.28051 0.00583
O(B)o 0.80788 0.09955 0.18535 0.01317
O(B)m 0.80541 0.84836 0.25066 0.01659
O(C)o -0.00656 0.29921 0.27039 0.01077
O(C)m 0.01670 0.69332 0.22222 0.01102
O(D)o 0.21236 0.11180 0.38766 0.01368
O(D)m 0.17704 0.86940 0.43407 0.01697

loop_
_cod_related_entry_id
_cod_related_entry_database
_cod_related_entry_code
1 AMCSD 0001687
